data_8103018
loop_
_publ_author_name
'Harald Euler'
'Bruno Barbier'
'Alke Meents'
'Armin Kirfel'

_publ_section_title
;
 Crystal structure of Tutton's salts K2[MII(H2O)6](SeO4)2, MII = Co,
 Ni, Zn and refinement of the crystal structure of potassium
 hexaaquamagnesium(II) selenate, K2[Mg(H2O)6](SeO4)2
;
_journal_issue 3
_journal_name_full 'Zeitschrift f\"ur Kristallographie - New Crystal Structures'
_journal_page_first 351
_journal_paper_doi 10.1524/ncrs.2009.0156
_journal_volume 224
_journal_year 2009
_chemical_formula_moiety '(K 1+)2, Mg 2+, (Se O4 2-)2, 6(H2O)'
_chemical_formula_sum 'H12 K2 Mg O14 Se2'
_chemical_formula_weight 496.53
_chemical_name_systematic
; 
 Potassium Hexa-Aquamagnesium(II) Selenate 
;
_space_group_IT_number 14
_symmetry_cell_setting monoclinic
_symmetry_space_group_name_Hall '-P 2yab'
_symmetry_space_group_name_H-M 'P 1 21/a 1'
_atom_sites_solution_hydrogens difmap
_atom_sites_solution_primary direct
_atom_sites_solution_secondary difmap
_audit_creation_method 'manual editing of SHELXL-97 -output file'
_cell_angle_alpha 90.00
_cell_angle_beta 104.286(10)
_cell_angle_gamma 90.00
_cell_formula_units_Z 2
_cell_length_a 9.2640(11)
_cell_length_b 12.4207(14)
_cell_length_c 6.2514(8)
_cell_measurement_reflns_used 24
_cell_measurement_temperature 295(2)
_cell_measurement_theta_max 14.650
_cell_measurement_theta_min 10.665
_cell_volume 697.08(15)
_computing_cell_refinement 'MSC TEXSAN v5.0'
_computing_data_collection 'MSC TEXSAN v5.0'
_computing_data_reduction 'REDUCE (Eichhorn, 1987)'
_computing_molecular_graphics 'DIAMOND v3.1 [8]'
_computing_publication_material 'SHELXL-97 (Sheldrick, 1997)'
_computing_structure_refinement 'SHELXL-97 (Sheldrick, 1997)'
_computing_structure_solution 'SHELXS-97 (Sheldrick, 1990)'
_diffrn_ambient_temperature 295(2)
_diffrn_measured_fraction_theta_full 0.987
_diffrn_measured_fraction_theta_max 0.987
_diffrn_measurement_device_type 'RIGAKU AFC-6R'
_diffrn_measurement_method 'Omega scans'
_diffrn_radiation_monochromator graphite
_diffrn_radiation_source 'normal-focus rotating anode'
_diffrn_radiation_type MoK\a
_diffrn_radiation_wavelength 0.71069
_diffrn_reflns_av_R_equivalents 0.0288
_diffrn_reflns_av_sigmaI/netI 0.0191
_diffrn_reflns_limit_h_max 11
_diffrn_reflns_limit_h_min -11
_diffrn_reflns_limit_k_max 14
_diffrn_reflns_limit_k_min -14
_diffrn_reflns_limit_l_max 7
_diffrn_reflns_limit_l_min -7
_diffrn_reflns_number 4754
_diffrn_reflns_theta_full 25.05
_diffrn_reflns_theta_max 25.05
_diffrn_reflns_theta_min 3.28
_diffrn_standards_decay_% 1.91
_diffrn_standards_interval_count 50
_diffrn_standards_number 3
_exptl_absorpt_coefficient_mu 6.010
_exptl_absorpt_correction_T_max 0.2960
_exptl_absorpt_correction_T_min 0.3169
_exptl_absorpt_correction_type sphere
_exptl_crystal_colour colorless
_exptl_crystal_density_diffrn 2.366
_exptl_crystal_density_method 'not measured'
_exptl_crystal_description ellipsoid
_exptl_crystal_F_000 484
_exptl_crystal_size_max 0.26
_exptl_crystal_size_mid 0.27
_exptl_crystal_size_min 0.28
_exptl_special_details
;
To reduce errors introduced by insufficient corrections 
of absorption effects, it was attempted to grind a crystal 
sphere in order to apply a spherical absorption correction 
in the course of data processing. 
The grinding produced an ellipsoid, whose deviation from 
spherical is characterized by the given max, mid and min 
crystal dimensions.
;
_refine_diff_density_max 0.315
_refine_diff_density_min -0.342
_refine_diff_density_rms 0.052
_refine_ls_extinction_coef 0.142(3)
_refine_ls_extinction_expression Fc^*^=kFc[1+0.001xFc^2^\l^3^/sin(2\q)]^-1/4^
_refine_ls_extinction_method SHELXL
_refine_ls_goodness_of_fit_ref 1.104
_refine_ls_hydrogen_treatment refall
_refine_ls_matrix_type full
_refine_ls_number_parameters 113
_refine_ls_number_reflns 1223
_refine_ls_number_restraints 0
_refine_ls_restrained_S_all 1.104
_refine_ls_R_factor_all 0.0218
_refine_ls_R_factor_gt 0.0168
_refine_ls_shift/su_max 0.034
_refine_ls_shift/su_mean 0.004
_refine_ls_structure_factor_coef Fsqd
_refine_ls_weighting_details 'calc w=1/[\s^2^(Fo^2^)+(0.0135P)^2^+0.3830P] where P=(Fo^2^+2Fc^2^)/3'
_refine_ls_weighting_scheme calc
_refine_ls_wR_factor_gt 0.0336
_refine_ls_wR_factor_ref 0.0345
_reflns_number_gt 1101
_reflns_number_total 1223
_reflns_threshold_expression >2sigma(I)
_cod_data_source_file 409998.cff
_cod_data_source_block kmg
_cod_depositor_comments
;
The following automatic conversions were performed:

'_exptl_absorpt_correction_type' tag value 'spherical' was replaced
with 'sphere' value.

Automatic conversion script
Id: cif_fix_values 1646 2011-03-28 12:23:43Z adriana 
;
_cod_original_cell_volume 697.08(14)
_cod_original_sg_symbol_H-M P21/a
_cod_database_code 8103018

loop_
_symmetry_equiv_pos_as_xyz
'x, y, z'
'-x+1/2, y+1/2, -z'
'-x, -y, -z'
'x-1/2, -y-1/2, z'

loop_
_atom_site_label
_atom_site_type_symbol
_atom_site_fract_x
_atom_site_fract_y
_atom_site_fract_z
_atom_site_U_iso_or_equiv
_atom_site_adp_type
_atom_site_occupancy
_atom_site_symmetry_multiplicity
_atom_site_Wyckoff_symbol
_atom_site_calc_flag
_atom_site_refinement_flags
_atom_site_disorder_assembly
_atom_site_disorder_group
Mg Mg 0.0000 0.0000 0.0000 0.0174(2) Uani 1 2 a d S . .
Se Se 0.41266(2) 0.135344(16) 0.72637(3) 0.01886(10) Uani 1 4 e d . . .
O1 O 0.4047(2) 0.23776(13) 0.5589(3) 0.0355(4) Uani 1 4 e d . . .
O2 O 0.57109(18) 0.07428(17) 0.7542(3) 0.0479(5) Uani 1 4 e d . . .
O3 O 0.27898(16) 0.05200(12) 0.6127(2) 0.0263(3) Uani 1 4 e d . . .
O4 O 0.39231(18) 0.17647(12) 0.9670(2) 0.0285(4) Uani 1 4 e d . . .
O5 O 0.16587(19) 0.10584(14) 0.1677(3) 0.0255(4) Uani 1 4 e d . . .
O6 O -0.1633(2) 0.11122(15) 0.0327(3) 0.0245(3) Uani 1 4 e d . . .
O7 O -0.0091(2) -0.06742(14) 0.2905(3) 0.0253(3) Uani 1 4 e d . . .
K K 0.13589(6) 0.34036(4) 0.33712(9) 0.03219(15) Uani 1 4 e d . . .
H1 H 0.200(3) 0.086(2) 0.287(5) 0.033(8) Uiso 1 4 e d . . .
H2 H 0.222(3) 0.118(2) 0.114(5) 0.035(9) Uiso 1 4 e d . . .
H3 H -0.243(3) 0.100(2) -0.040(4) 0.027(7) Uiso 1 4 e d . . .
H4 H -0.145(3) 0.163(2) 0.017(5) 0.029(9) Uiso 1 4 e d . . .
H5 H -0.076(3) -0.060(2) 0.329(4) 0.023(7) Uiso 1 4 e d . . .
H6 H 0.019(3) -0.125(3) 0.342(5) 0.042(9) Uiso 1 4 e d . . .

loop_
_atom_site_aniso_label
_atom_site_aniso_U_11
_atom_site_aniso_U_22
_atom_site_aniso_U_33
_atom_site_aniso_U_23
_atom_site_aniso_U_13
_atom_site_aniso_U_12
Mg 0.0163(5) 0.0188(5) 0.0167(5) 0.0004(4) 0.0034(4) -0.0007(4)
Se 0.01663(13) 0.02137(14) 0.01827(13) -0.00215(8) 0.00373(8) -0.00225(8)
O1 0.0542(11) 0.0278(8) 0.0240(8) 0.0036(7) 0.0086(8) -0.0127(8)
O2 0.0214(9) 0.0644(13) 0.0530(12) -0.0139(10) -0.0002(8) 0.0129(8)
O3 0.0232(8) 0.0276(8) 0.0284(8) -0.0071(7) 0.0069(7) -0.0082(6)
O4 0.0414(9) 0.0276(8) 0.0184(7) -0.0042(6) 0.0108(7) -0.0051(7)
O5 0.0231(8) 0.0320(9) 0.0201(9) -0.0005(7) 0.0029(7) -0.0077(7)
O6 0.0209(9) 0.0222(9) 0.0300(9) 0.0006(7) 0.0058(7) 0.0003(7)
O7 0.0270(9) 0.0270(9) 0.0251(8) 0.0061(7) 0.0124(7) 0.0045(7)
K 0.0342(3) 0.0335(3) 0.0298(3) 0.0003(2) 0.0097(2) -0.0024(2)

loop_
_atom_type_symbol
_atom_type_description
_atom_type_scat_dispersion_real
_atom_type_scat_dispersion_imag
_atom_type_scat_source
K K 0.2009 0.2494 'International Tables Vol C Tables 4.2.6.8 and 6.1.1.4'
Mg Mg 0.0486 0.0363 'International Tables Vol C Tables 4.2.6.8 and 6.1.1.4'
Se Se -0.0929 2.2259 'International Tables Vol C Tables 4.2.6.8 and 6.1.1.4'
O O 0.0106 0.0060 'International Tables Vol C Tables 4.2.6.8 and 6.1.1.4'
H H 0.0000 0.0000 'International Tables Vol C Tables 4.2.6.8 and 6.1.1.4'

loop_
_geom_angle_atom_site_label_1
_geom_angle_atom_site_label_2
_geom_angle_atom_site_label_3
_geom_angle
_geom_angle_site_symmetry_1
_geom_angle_site_symmetry_3
_geom_angle_publ_flag
O7 Mg O7 180.00(13) 3 . ?
O7 Mg O6 89.68(7) 3 3 ?
O7 Mg O6 90.32(7) . 3 ?
O7 Mg O6 90.32(7) 3 . ?
O7 Mg O6 89.68(7) . . ?
O6 Mg O6 180.00(11) 3 . ?
O7 Mg O5 89.91(7) 3 3 ?
O7 Mg O5 90.09(7) . 3 ?
O6 Mg O5 89.74(7) 3 3 ?
O6 Mg O5 90.26(7) . 3 ?
O7 Mg O5 90.09(7) 3 . ?
O7 Mg O5 89.91(7) . . ?
O6 Mg O5 90.26(7) 3 . ?
O6 Mg O5 89.74(7) . . ?
O5 Mg O5 180.00(11) 3 . ?
O2 Se O3 108.57(9) . . ?
O2 Se O1 109.16(10) . . ?
O3 Se O1 107.70(8) . . ?
O2 Se O4 110.62(9) . . ?
O3 Se O4 110.42(8) . . ?
O1 Se O4 110.29(8) . . ?
O2 Se K 56.81(8) . 4_665 ?
O3 Se K 105.12(5) . 4_665 ?
O1 Se K 56.03(6) . 4_665 ?
O4 Se K 144.45(6) . 4_665 ?
O2 Se K 68.38(8) . 2_546 ?
O3 Se K 42.94(5) . 2_546 ?
O1 Se K 135.67(6) . 2_546 ?
O4 Se K 111.57(5) . 2_546 ?
K Se K 94.934(12) 4_665 2_546 ?
O2 Se K 71.48(7) . 4_666 ?
O3 Se K 129.75(6) . 4_666 ?
O1 Se K 119.85(6) . 4_666 ?
O4 Se K 39.51(6) . 4_666 ?
K Se K 113.959(17) 4_665 4_666 ?
K Se K 101.756(11) 2_546 4_666 ?
Se O1 H6 122.4(9) . 2_556 ?
Se O1 O7 121.31(9) . 2_556 ?
H6 O1 O7 1.7(9) 2_556 2_556 ?
Se O1 K 123.84(9) . . ?
H6 O1 K 88.2(9) 2_556 . ?
O7 O1 K 87.90(6) 2_556 . ?
Se O1 K 96.91(8) . 4_665 ?
H6 O1 K 101.1(9) 2_556 4_665 ?
O7 O1 K 102.60(6) 2_556 4_665 ?
K O1 K 124.26(6) . 4_665 ?
Se O2 H3 129.4(8) . 1_656 ?
Se O2 O6 130.60(10) . 1_656 ?
H3 O2 O6 2.0(8) 1_656 1_656 ?
Se O2 K 96.37(9) . 4_665 ?
H3 O2 K 100.8(8) 1_656 4_665 ?
O6 O2 K 98.92(7) 1_656 4_665 ?
Se O2 K 26.97(6) . . ?
H3 O2 K 131.9(7) 1_656 . ?
O6 O2 K 132.04(7) 1_656 . ?
K O2 K 69.42(4) 4_665 . ?
Se O3 H5 122.2(7) . 3_556 ?
Se O3 H1 110.5(8) . . ?
H5 O3 H1 92.9(11) 3_556 . ?
Se O3 O7 119.83(8) . 3_556 ?
H5 O3 O7 2.6(7) 3_556 3_556 ?
H1 O3 O7 95.0(8) . 3_556 ?
Se O3 K 113.06(7) . 2_546 ?
H5 O3 K 106.5(7) 3_556 2_546 ?
H1 O3 K 109.6(8) . 2_546 ?
O7 O3 K 107.24(6) 3_556 2_546 ?
Se O3 O5 109.76(8) . . ?
H5 O3 O5 91.7(7) 3_556 . ?
H1 O3 O5 2.1(8) . . ?
O7 O3 O5 93.73(7) 3_556 . ?
K O3 O5 111.68(6) 2_546 . ?
Se O3 H5 163.4(4) . . ?
H5 O3 H5 47.6(11) 3_556 . ?
H1 O3 H5 61.9(9) . . ?
O7 O3 H5 50.2(5) 3_556 . ?
K O3 H5 83.5(4) 2_546 . ?
O5 O3 H5 62.1(4) . . ?
Se O3 K 76.03(5) . . ?
H5 O3 K 79.0(7) 3_556 . ?
H1 O3 K 52.5(8) . . ?
O7 O3 K 79.06(5) 3_556 . ?
K O3 K 162.03(5) 2_546 . ?
O5 O3 K 50.50(4) . . ?
H5 O3 K 88.3(4) . . ?
Se O4 H4 120.1(8) . 4_666 ?
Se O4 H2 123.4(8) . 1_556 ?
H4 O4 H2 95.5(11) 4_666 1_556 ?
Se O4 O6 120.35(8) . 4_666 ?
H4 O4 O6 1.1(8) 4_666 4_666 ?
H2 O4 O6 94.6(8) 1_556 4_666 ?
Se O4 K 118.68(8) . 4_666 ?
H4 O4 K 94.5(8) 4_666 4_666 ?
H2 O4 K 98.5(8) 1_556 4_666 ?
O6 O4 K 95.19(6) 4_666 4_666 ?
Se O4 O5 124.99(8) . 1_556 ?
H4 O4 O5 93.5(8) 4_666 1_556 ?
H2 O4 O5 2.0(8) 1_556 1_556 ?
O6 O4 O5 92.55(7) 4_666 1_556 ?
K O4 O5 98.27(6) 4_666 1_556 ?
Se O4 K 59.99(5) . . ?
H4 O4 K 68.1(8) 4_666 . ?
H2 O4 K 104.0(8) 1_556 . ?
O6 O4 K 67.75(5) 4_666 . ?
K O4 K 152.53(5) 4_666 . ?
O5 O4 K 103.66(6) 1_556 . ?
H2 O5 H1 110(3) . . ?
H2 O5 Mg 116(2) . . ?
H1 O5 Mg 111(2) . . ?
H2 O5 O3 113(2) . . ?
H1 O5 O3 6(2) . . ?
Mg O5 O3 113.29(8) . . ?
H2 O5 O7 144(2) . . ?
H1 O5 O7 69(2) . . ?
Mg O5 O7 43.99(5) . . ?
O3 O5 O7 69.98(6) . . ?
H2 O5 O7 79(2) . 3 ?
H1 O5 O7 152(2) . 3 ?
Mg O5 O7 43.90(5) . 3 ?
O3 O5 O7 155.63(8) . 3 ?
O7 O5 O7 87.89(6) . 3 ?
H2 O5 O6 134(2) . . ?
H1 O5 O6 116(2) . . ?
Mg O5 O6 45.12(5) . . ?
O3 O5 O6 113.30(8) . . ?
O7 O5 O6 59.31(6) . . ?
O7 O5 O6 59.62(6) 3 . ?
H2 O5 O6 85(2) . 3 ?
H1 O5 O6 94(2) . 3 ?
Mg O5 O6 44.86(5) . 3 ?
O3 O5 O6 99.46(7) . 3 ?
O7 O5 O6 59.52(6) . 3 ?
O7 O5 O6 59.10(6) 3 3 ?
O6 O5 O6 89.98(6) . 3 ?
H2 O5 K 96(2) . . ?
H1 O5 K 91(2) . . ?
Mg O5 K 129.54(7) . . ?
O3 O5 K 85.93(6) . . ?
O7 O5 K 119.78(7) . . ?
O7 O5 K 114.84(7) 3 . ?
O6 O5 K 84.51(6) . . ?
O6 O5 K 173.50(7) 3 . ?
H2 O5 H1 110(3) . . ?
H1 O5 H1 0(5) . . ?
Mg O5 H1 111(2) . . ?
O3 O5 H1 6(2) . . ?
O7 O5 H1 69(2) . . ?
O7 O5 H1 152(2) 3 . ?
O6 O5 H1 116(2) . . ?
O6 O5 H1 94(2) 3 . ?
K O5 H1 91(2) . . ?
H2 O5 H2 0(6) . . ?
H1 O5 H2 110(3) . . ?
Mg O5 H2 116(2) . . ?
O3 O5 H2 113(2) . . ?
O7 O5 H2 144(2) . . ?
O7 O5 H2 79(2) 3 . ?
O6 O5 H2 134(2) . . ?
O6 O5 H2 85(2) 3 . ?
K O5 H2 96(2) . . ?
H1 O5 H2 110(3) . . ?
Mg O6 O7 44.11(5) . . ?
Mg O6 O7 43.80(5) . 3 ?
O7 O6 O7 87.90(6) . 3 ?
Mg O6 O5 45.14(5) . . ?
O7 O6 O5 59.52(6) . . ?
O7 O6 O5 59.44(6) 3 . ?
Mg O6 K 139.61(8) . 4_565 ?
O7 O6 K 95.59(6) . 4_565 ?
O7 O6 K 175.33(8) 3 4_565 ?
O5 O6 K 125.08(7) . 4_565 ?
Mg O6 K 94.67(6) . . ?
O7 O6 K 95.13(6) . . ?
O7 O6 K 91.61(6) 3 . ?
O5 O6 K 49.59(4) . . ?
K O6 K 91.16(4) 4_565 . ?
Mg O6 H3 115.9(19) . . ?
O7 O6 H3 117.3(18) . . ?
O7 O6 H3 99.9(19) 3 . ?
O5 O6 H3 158.2(19) . . ?
K O6 H3 75.8(19) 4_565 . ?
K O6 H3 145.8(18) . . ?
Mg O6 H4 114(2) . . ?
O7 O6 H4 134(2) . . ?
O7 O6 H4 83(2) 3 . ?
O5 O6 H4 78(2) . . ?
K O6 H4 96(2) 4_565 . ?
K O6 H4 41(2) . . ?
H3 O6 H4 108(3) . . ?
Mg O7 O6 46.22(5) . . ?
Mg O7 O5 46.10(5) . . ?
O6 O7 O5 61.18(6) . . ?
Mg O7 H5 119(2) . . ?
O6 O7 H5 75(2) . . ?
O5 O7 H5 125(2) . . ?
Mg O7 H6 130(2) . . ?
O6 O7 H6 166(2) . . ?
O5 O7 H6 128(2) . . ?
H5 O7 H6 101(3) . . ?
O3 K O4 108.38(5) 2_556 4_564 ?
O3 K O1 100.47(5) 2_556 . ?
O4 K O1 142.95(5) 4_564 . ?
O3 K O1 118.54(5) 2_556 4_565 ?
O4 K O1 80.57(5) 4_564 4_565 ?
O1 K O1 105.72(4) . 4_565 ?
O3 K O2 71.10(5) 2_556 4_565 ?
O4 K O2 116.61(5) 4_564 4_565 ?
O1 K O2 94.22(5) . 4_565 ?
O1 K O2 52.62(5) 4_565 4_565 ?
O3 K O6 71.20(5) 2_556 4_665 ?
O4 K O6 89.45(5) 4_564 4_665 ?
O1 K O6 78.17(5) . 4_665 ?
O1 K O6 167.81(5) 4_565 4_665 ?
O2 K O6 139.33(5) 4_565 4_665 ?
O3 K O5 152.01(5) 2_556 . ?
O4 K O5 76.88(5) 4_564 . ?
O1 K O5 66.88(5) . . ?
O1 K O5 89.33(5) 4_565 . ?
O2 K O5 132.32(6) 4_565 . ?
O6 K O5 81.55(5) 4_665 . ?
O3 K Se 92.26(3) 2_556 4_565 ?
O4 K Se 94.87(3) 4_564 4_565 ?
O1 K Se 106.92(4) . 4_565 ?
O1 K Se 27.06(3) 4_565 4_565 ?
O2 K Se 26.83(3) 4_565 4_565 ?
O6 K Se 163.42(4) 4_665 4_565 ?
O5 K Se 115.02(4) . 4_565 ?
O3 K Se 24.00(3) 2_556 2_556 ?
O4 K Se 86.20(3) 4_564 2_556 ?
O1 K Se 124.47(4) . 2_556 ?
O1 K Se 106.83(3) 4_565 2_556 ?
O2 K Se 72.49(4) 4_565 2_556 ?
O6 K Se 79.25(4) 4_665 2_556 ?
O5 K Se 154.45(4) . 2_556 ?
Se K Se 85.066(12) 4_565 2_556 ?
O3 K Se 96.12(3) 2_556 4_564 ?
O4 K Se 21.81(3) 4_564 4_564 ?
O1 K Se 134.96(4) . 4_564 ?
O1 K Se 102.30(4) 4_565 4_564 ?
O2 K Se 130.81(4) 4_565 4_564 ?
O6 K Se 68.13(4) 4_665 4_564 ?
O5 K Se 79.04(3) . 4_564 ?
Se K Se 113.959(17) 4_565 4_564 ?
Se K Se 78.244(11) 2_556 4_564 ?
O3 K O3 138.11(2) 2_556 . ?
O4 K O3 113.32(4) 4_564 . ?
O1 K O3 40.50(4) . . ?
O1 K O3 73.28(4) 4_565 . ?
O2 K O3 93.29(5) 4_565 . ?
O6 K O3 104.78(5) 4_665 . ?
O5 K O3 43.58(4) . . ?
Se K O3 88.21(2) 4_565 . ?
Se K O3 159.86(3) 2_556 . ?
Se K O3 121.74(2) 4_564 . ?
O3 K O6 149.53(4) 2_556 . ?
O4 K O6 41.69(4) 4_564 . ?
O1 K O6 109.06(4) . . ?
O1 K O6 60.63(4) 4_565 . ?
O2 K O6 112.97(4) 4_565 . ?
O6 K O6 107.20(5) 4_665 . ?
O5 K O6 45.90(4) . . ?
Se K O6 86.34(3) 4_565 . ?
Se K O6 125.97(3) 2_556 . ?
Se K O6 57.45(3) 4_564 . ?
O3 K O6 72.33(3) . . ?

loop_
_geom_bond_atom_site_label_1
_geom_bond_atom_site_label_2
_geom_bond_distance
_geom_bond_site_symmetry_2
_geom_bond_publ_flag
Mg O7 2.0201(16) 3 ?
Mg O7 2.0201(16) . ?
Mg O6 2.0954(16) 3 ?
Mg O6 2.0954(16) . ?
Mg O5 2.0960(16) 3 ?
Mg O5 2.0960(16) . ?
Se O2 1.6228(17) . ?
Se O3 1.6359(14) . ?
Se O1 1.6377(16) . ?
Se O4 1.6429(14) . ?
Se K 3.5739(7) 4_665 ?
Se K 3.7008(7) 2_546 ?
Se K 3.8792(8) 4_666 ?
O1 H6 1.89(3) 2_556 ?
O1 O7 2.688(2) 2_556 ?
O1 K 2.836(2) . ?
O1 K 2.9856(19) 4_665 ?
O2 H3 1.90(3) 1_656 ?
O2 O6 2.680(3) 1_656 ?
O2 K 3.009(2) 4_665 ?
O2 K 5.365(2) . ?
O3 H5 2.01(3) 3_556 ?
O3 H1 2.03(3) . ?
O3 O7 2.721(2) 3_556 ?
O3 K 2.7402(16) 2_546 ?
O3 O5 2.801(2) . ?
O3 H5 3.61(3) . ?
O3 K 4.0528(17) . ?
O4 H4 2.07(3) 4_666 ?
O4 H2 2.14(3) 1_556 ?
O4 O6 2.737(2) 4_666 ?
O4 K 2.8130(17) 4_666 ?
O4 O5 2.836(3) 1_556 ?
O4 K 4.5470(17) . ?
O5 H2 0.70(3) . ?
O5 H1 0.78(3) . ?
O5 O7 2.909(2) . ?
O5 O7 2.913(2) 3 ?
O5 O6 2.957(2) . ?
O5 O6 2.971(2) 3 ?
O5 K 3.1351(18) . ?
O5 H1 0.78(3) . ?
O5 H2 0.70(3) . ?
O6 O7 2.902(3) . ?
O6 O7 2.919(2) 3 ?
O6 K 3.0317(17) 4_565 ?
O6 K 4.099(2) . ?
O6 H3 0.78(3) . ?
O6 H4 0.67(3) . ?
O7 H5 0.72(3) . ?
O7 H6 0.80(3) . ?
K O3 2.7402(16) 2_556 ?
K O4 2.8130(17) 4_564 ?
K O1 2.9856(19) 4_565 ?
K O2 3.009(2) 4_565 ?
K O6 3.0317(17) 4_665 ?
K Se 3.5739(7) 4_565 ?
K Se 3.7008(7) 2_556 ?
K Se 3.8792(8) 4_564 ?

loop_
_geom_hbond_atom_site_label_D
_geom_hbond_atom_site_label_H
_geom_hbond_atom_site_label_A
_geom_hbond_distance_DH
_geom_hbond_distance_HA
_geom_hbond_distance_DA
_geom_hbond_angle_DHA
_geom_hbond_site_symmetry_A
O5 H1 O3 0.78(3) 2.03(3) 2.801(2) 172(3) .
O5 H2 O4 0.70(3) 2.14(3) 2.836(3) 172(3) 1_554
O6 H3 O2 0.78(3) 1.90(3) 2.680(3) 173(3) 1_454
O6 H4 O4 0.67(3) 2.07(3) 2.737(2) 176(3) 4_564
O7 H5 O3 0.72(3) 2.01(3) 2.721(2) 170(3) 3_556
O7 H6 O1 0.80(3) 1.89(3) 2.688(2) 174(3) 2_546
